data_7042967
loop_
_publ_author_name
'Ma, Qing'
'Chen, Ya'
'Liao, Longyu'
'Lu, Huanchang'
'Fan, Guijuan'
'Huang, Jinglun'

_publ_section_title
;
 Energetic \p-conjugated vinyl bridged triazoles: a thermally stable and
 insensitive heterocyclic cation
;
_journal_name_full 'Dalton Trans.'
_journal_paper_doi 10.1039/C7DT01261F
_journal_year 2017
_chemical_formula_moiety 'C6 H12 N10, 2(N O3)'
_chemical_formula_sum 'C6 H12 N12 O6'
_chemical_formula_weight 348.28
_chemical_name_systematic
;
 ? 
;
_space_group_crystal_system orthorhombic
_space_group_IT_number 60
_space_group_name_Hall '-P 2n 2ab'
_space_group_name_H-M_alt 'P b c n'
_symmetry_space_group_name_Hall '-P 2n 2ab'
_symmetry_space_group_name_H-M 'P b c n'
_atom_sites_solution_hydrogens mixed
_audit_creation_date 2017-01-04
_audit_creation_method
;
Olex2 1.2-alpha
(compiled 2016.12.12 svn.r3370 for OlexSys, GUI svn.r5282)
;
_audit_update_record
;
2017-01-07 deposited with the CCDC.
2017-05-15 downloaded from the CCDC.
;
_cell_angle_alpha 90
_cell_angle_beta 90
_cell_angle_gamma 90
_cell_formula_units_Z 4
_cell_length_a 15.095(3)
_cell_length_b 6.7677(12)
_cell_length_c 13.289(2)
_cell_measurement_reflns_used 1639
_cell_measurement_temperature 296(2)
_cell_measurement_theta_max 23.780
_cell_measurement_theta_min 2.699
_cell_volume 1357.6(4)
_computing_cell_refinement 'SAINT v7.68A (Bruker, 2009)'
_computing_data_reduction 'SAINT v7.68A (Bruker, 2009)'
_computing_molecular_graphics 'Olex2 (Dolomanov et al., 2009)'
_computing_publication_material 'Olex2 (Dolomanov et al., 2009)'
_computing_structure_refinement 'ShelXL (Sheldrick, 2015)'
_computing_structure_solution 'SHELXS-97 (Sheldrick, 2008)'
_diffrn_ambient_temperature 296.15
_diffrn_measured_fraction_theta_full 0.988
_diffrn_measured_fraction_theta_max 0.987
_diffrn_measurement_device_type 'Bruker APEX-II CCD'
_diffrn_measurement_method '\f and \w scans'
_diffrn_radiation_monochromator graphite
_diffrn_radiation_type MoK\a
_diffrn_radiation_wavelength 0.71073
_diffrn_reflns_av_R_equivalents 0.0620
_diffrn_reflns_av_unetI/netI 0.0471
_diffrn_reflns_Laue_measured_fraction_full 0.988
_diffrn_reflns_Laue_measured_fraction_max 0.987
_diffrn_reflns_limit_h_max 19
_diffrn_reflns_limit_h_min -18
_diffrn_reflns_limit_k_max 8
_diffrn_reflns_limit_k_min -8
_diffrn_reflns_limit_l_max 17
_diffrn_reflns_limit_l_min -17
_diffrn_reflns_number 9013
_diffrn_reflns_point_group_measured_fraction_full 0.988
_diffrn_reflns_point_group_measured_fraction_max 0.987
_diffrn_reflns_theta_full 25.242
_diffrn_reflns_theta_max 27.483
_diffrn_reflns_theta_min 2.699
_diffrn_standards_number 0
_exptl_absorpt_coefficient_mu 0.149
_exptl_absorpt_correction_T_max 0.7456
_exptl_absorpt_correction_T_min 0.6394
_exptl_absorpt_correction_type multi-scan
_exptl_absorpt_process_details
'SADABS-2008/1 (Bruker,2008) was used for absorption correction. wR2(int) was 0.0768 before and 0.0636 after correction. The Ratio of minimum to maximum transmission is 0.8576. The \l/2 correction factor is 0.0015.'
_exptl_crystal_colour colourless
_exptl_crystal_colour_primary colourless
_exptl_crystal_density_diffrn 1.704
_exptl_crystal_density_method 'not measured'
_exptl_crystal_description block
_exptl_crystal_F_000 720
_exptl_crystal_size_max 0.25
_exptl_crystal_size_mid 0.15
_exptl_crystal_size_min 0.12
_refine_diff_density_max 0.229
_refine_diff_density_min -0.298
_refine_diff_density_rms 0.061
_refine_ls_extinction_method none
_refine_ls_goodness_of_fit_ref 1.037
_refine_ls_hydrogen_treatment constr
_refine_ls_matrix_type full
_refine_ls_number_parameters 110
_refine_ls_number_reflns 1547
_refine_ls_number_restraints 6
_refine_ls_restrained_S_all 1.044
_refine_ls_R_factor_all 0.0620
_refine_ls_R_factor_gt 0.0427
_refine_ls_shift/su_max 0.000
_refine_ls_shift/su_mean 0.000
_refine_ls_structure_factor_coef Fsqd
_refine_ls_weighting_details 'w=1/[\s^2^(Fo^2^)+(0.0711P)^2^+0.1689P] where P=(Fo^2^+2Fc^2^)/3'
_refine_ls_weighting_scheme calc
_refine_ls_wR_factor_gt 0.1141
_refine_ls_wR_factor_ref 0.1277
_reflns_Friedel_coverage 0.000
_reflns_number_gt 1165
_reflns_number_total 1547
_reflns_threshold_expression 'I > 2\s(I)'
_cod_data_source_file c7dt01261f2.cif
_cod_data_source_block mo_te-no3_0ma
_cod_database_code 7042967
_shelx_shelxl_version_number 2014/7
_shelx_space_group_comment
;
The symmetry employed for this shelxl refinement is uniquely defined
by the following loop, which should always be used as a source of
symmetry information in preference to the above space-group names.
They are only intended as comments.
;
_olex2_refinement_description
;
1. Fixed Uiso
 At 1.2 times of:
  All C(H) groups, All N(H) groups, All N(H,H) groups
2. Uiso/Uaniso restraints and constraints
Uanis(O1) \\sim Ueq: with sigma of 0.005 and sigma for terminal atoms of 0.01
3.a Rotating group:
 N5(H5A,H5B)
3.b Aromatic/amide H refined with riding coordinates:
 N2(H2), C3(H3)
3.c X=CH2 refined with riding coordinates:
 N1(H1A,H1B)
;
_olex2_submission_special_instructions 'No special instructions were received'

loop_
_space_group_symop_operation_xyz
'x, y, z'
'x+1/2, -y+1/2, -z'
'-x, y, -z+1/2'
'-x+1/2, -y+1/2, z+1/2'
'-x, -y, -z'
'-x-1/2, y-1/2, z'
'x, -y, z-1/2'
'x-1/2, y-1/2, -z-1/2'

loop_
_atom_site_label
_atom_site_type_symbol
_atom_site_fract_x
_atom_site_fract_y
_atom_site_fract_z
_atom_site_U_iso_or_equiv
_atom_site_adp_type
_atom_site_occupancy
_atom_site_site_symmetry_order
_atom_site_calc_flag
_atom_site_refinement_flags_posn
_atom_site_refinement_flags_adp
N1 N 0.84503(11) -0.0007(3) 0.16352(12) 0.0346(4) Uani 1 1 d . .
H1A H 0.8933 -0.0136 0.1973 0.042 Uiso 1 1 calc R .
H1B H 0.8471 0.0265 0.1003 0.042 Uiso 1 1 calc R .
O1 O 0.53939(11) 0.4127(3) 0.34264(10) 0.0487(4) Uani 1 1 d . U
O2 O 0.49860(9) 0.2698(2) 0.48035(11) 0.0461(4) Uani 1 1 d . .
O3 O 0.63587(9) 0.3517(2) 0.45879(9) 0.0380(4) Uani 1 1 d . .
N4 N 0.68812(9) -0.0092(2) 0.16336(10) 0.0251(3) Uani 1 1 d . .
N2 N 0.75104(10) -0.0643(2) 0.30470(11) 0.0299(4) Uani 1 1 d . .
H2 H 0.7913 -0.0805 0.3498 0.036 Uiso 1 1 calc R .
N5 N 0.68046(11) 0.0381(2) 0.06094(10) 0.0334(4) Uani 1 1 d . .
H5A H 0.6637 -0.0645 0.0276 0.040 Uiso 1 1 d GR .
H5B H 0.6419 0.1308 0.0536 0.040 Uiso 1 1 d GR .
N6 N 0.55626(10) 0.3454(2) 0.42700(11) 0.0315(4) Uani 1 1 d . .
C1 C 0.76781(12) -0.0226(2) 0.20860(13) 0.0247(4) Uani 1 1 d . .
C2 C 0.62415(12) -0.0462(2) 0.23587(13) 0.0265(4) Uani 1 1 d . .
C3 C 0.53045(12) -0.0480(3) 0.21429(14) 0.0304(4) Uani 1 1 d . .
H3 H 0.5122 -0.0493 0.1474 0.037 Uiso 1 1 calc R .
N3 N 0.66153(11) -0.0785(2) 0.32316(11) 0.0317(4) Uani 1 1 d . .

loop_
_atom_site_aniso_label
_atom_site_aniso_U_11
_atom_site_aniso_U_22
_atom_site_aniso_U_33
_atom_site_aniso_U_23
_atom_site_aniso_U_13
_atom_site_aniso_U_12
N1 0.0185(9) 0.0563(10) 0.0291(8) 0.0043(6) -0.0001(6) -0.0016(7)
O1 0.0324(9) 0.0889(12) 0.0248(7) 0.0094(7) -0.0040(6) 0.0010(7)
O2 0.0337(9) 0.0654(10) 0.0394(8) 0.0034(7) 0.0066(6) -0.0150(7)
O3 0.0221(8) 0.0640(9) 0.0278(7) 0.0020(6) -0.0042(5) -0.0014(6)
N4 0.0186(8) 0.0359(8) 0.0209(7) 0.0005(5) -0.0009(6) 0.0004(6)
N2 0.0183(8) 0.0472(9) 0.0244(7) 0.0024(6) -0.0032(6) 0.0000(6)
N5 0.0282(10) 0.0506(10) 0.0215(7) 0.0024(6) -0.0028(6) -0.0007(7)
N6 0.0236(9) 0.0474(9) 0.0236(7) -0.0043(6) -0.0004(6) -0.0016(6)
C1 0.0203(9) 0.0292(8) 0.0246(8) -0.0011(6) -0.0018(7) -0.0006(6)
C2 0.0200(9) 0.0354(9) 0.0242(8) -0.0015(6) 0.0025(7) 0.0004(7)
C3 0.0210(10) 0.0446(10) 0.0257(9) 0.0006(7) -0.0015(7) 0.0004(7)
N3 0.0215(9) 0.0486(9) 0.0249(8) 0.0016(6) 0.0009(6) -0.0009(6)

loop_
_atom_type_symbol
_atom_type_description
_atom_type_scat_dispersion_real
_atom_type_scat_dispersion_imag
_atom_type_scat_source
C C 0.0033 0.0016 'International Tables Vol C Tables 4.2.6.8 and 6.1.1.4'
H H 0.0000 0.0000 'International Tables Vol C Tables 4.2.6.8 and 6.1.1.4'
N N 0.0061 0.0033 'International Tables Vol C Tables 4.2.6.8 and 6.1.1.4'
O O 0.0106 0.0060 'International Tables Vol C Tables 4.2.6.8 and 6.1.1.4'

loop_
_geom_angle_atom_site_label_1
_geom_angle_atom_site_label_2
_geom_angle_atom_site_label_3
_geom_angle
_geom_angle_site_symmetry_1
H1A N1 H1B 120.0 .
C1 N1 H1A 120.0 .
C1 N1 H1B 120.0 .
C1 N4 N5 121.44(14) .
C1 N4 C2 107.42(14) .
C2 N4 N5 131.14(14) .
C1 N2 H2 124.1 .
C1 N2 N3 111.85(15) .
N3 N2 H2 124.1 .
N4 N5 H5A 109.8 .
N4 N5 H5B 109.4 .
H5A N5 H5B 109.3 .
O1 N6 O3 118.84(15) .
O2 N6 O1 121.91(16) .
O2 N6 O3 119.24(15) .
N1 C1 N4 125.35(16) .
N1 C1 N2 128.84(17) .
N2 C1 N4 105.80(15) .
N4 C2 C3 123.08(15) .
N3 C2 N4 110.24(16) .
N3 C2 C3 126.68(17) .
C2 C3 H3 118.7 .
C3 C3 C2 122.6(2) 3_655
C3 C3 H3 118.7 3_655
C2 N3 N2 104.69(14) .

loop_
_geom_bond_atom_site_label_1
_geom_bond_atom_site_label_2
_geom_bond_distance
_geom_bond_site_symmetry_2
N1 H1A 0.8600 .
N1 H1B 0.8600 .
N1 C1 1.319(2) .
O1 N6 1.237(2) .
O2 N6 1.2337(19) .
O3 N6 1.2746(19) .
N4 N5 1.4030(19) .
N4 C1 1.348(2) .
N4 C2 1.387(2) .
N2 H2 0.8600 .
N2 C1 1.332(2) .
N2 N3 1.376(2) .
N5 H5A 0.8613 .
N5 H5B 0.8611 .
C2 C3 1.443(3) .
C2 N3 1.308(2) .
C3 C3 1.321(4) 3_655
C3 H3 0.9300 .

loop_
_geom_torsion_atom_site_label_1
_geom_torsion_atom_site_label_2
_geom_torsion_atom_site_label_3
_geom_torsion_atom_site_label_4
_geom_torsion
_geom_torsion_site_symmetry_4
N4 C2 C3 C3 -167.59(11) 3_655
N4 C2 N3 N2 -0.86(18) .
N5 N4 C1 N1 -2.4(3) .
N5 N4 C1 N2 178.54(15) .
N5 N4 C2 C3 2.2(3) .
N5 N4 C2 N3 -178.03(17) .
C1 N4 C2 C3 -178.83(16) .
C1 N4 C2 N3 0.89(19) .
C1 N2 N3 C2 0.5(2) .
C2 N4 C1 N1 178.55(17) .
C2 N4 C1 N2 -0.51(18) .
C3 C2 N3 N2 178.85(17) .
N3 N2 C1 N1 -179.02(18) .
N3 N2 C1 N4 -0.01(19) .
N3 C2 C3 C3 12.7(2) 3_655
